data_4314963
loop_
_publ_author_name
'Jos\'e S. Casas'
'M. Victoria Casta\~no'
'Agust\'in S\'anchez'
'Jos\'e Sordo'
'M. Dolores Torres'
'Mar\'ia D. Couce'
'Angeles Gato'
'Carmen \'Alvarez-Lorenzo'
'M. F\'elix Cami\~na'
'Eduardo E. Castellano'

_publ_section_title
;
 Interactions of Diorganolead(IV) with 3-(2-Thienyl)-2-sulfanylpropenoic
 Acid and/or Thiamine: Chemical and in Vitro and in Vivo Toxicological
 Results
;
_journal_name_full 'Inorganic Chemistry'
_journal_page_first 2173
_journal_page_last 2181
_journal_paper_doi 10.1021/ic901961g
_journal_volume 49
_journal_year 2010
_chemical_formula_moiety '[C6H16N]2[PbPh2(C7H4O2S2)2]'
_chemical_formula_sum 'C38 H50 N2 O4 Pb S4'
_chemical_formula_weight 934.23
_chemical_name_systematic
;
 ?
;
_space_group_IT_number 14
_symmetry_cell_setting monoclinic
_symmetry_space_group_name_Hall '-P 2ybc'
_symmetry_space_group_name_H-M 'P 1 21/c 1'
_atom_sites_solution_hydrogens mixed
_atom_sites_solution_primary direct
_atom_sites_solution_secondary difmap
_audit_creation_method SHELXL-97
_cell_angle_alpha 90.00
_cell_angle_beta 99.2830(10)
_cell_angle_gamma 90.00
_cell_formula_units_Z 4
_cell_length_a 19.4711(3)
_cell_length_b 9.30030(10)
_cell_length_c 25.3527(3)
_cell_measurement_reflns_used 9497
_cell_measurement_temperature 100.0(1)
_cell_measurement_theta_max 23.7145
_cell_measurement_theta_min 2.336
_cell_volume 4530.92(10)
_computing_cell_refinement 'BRUKER APEX2'
_computing_data_collection 'BRUKER APEX2'
_computing_data_reduction 'BRUKER SAINT'
_computing_molecular_graphics 'ORTEP-3 for Windows(Farrugia, 1997)'
_computing_publication_material 'Wingx publication routines (Farrugia, 1999)'
_computing_structure_refinement 'SHELXL-97 (Sheldrick, 1997)'
_computing_structure_solution 'SHELXS-97 (Sheldrick, 1997)'
_diffrn_ambient_temperature 100.0(1)
_diffrn_measured_fraction_theta_full 0.999
_diffrn_measured_fraction_theta_max 0.999
_diffrn_measurement_device_type 'Bruker X8 KappaAPEXII'
_diffrn_measurement_method 'omega and phi scans'
_diffrn_radiation_monochromator graphite
_diffrn_radiation_source 'fine-focus sealed tube'
_diffrn_radiation_type MoK\a
_diffrn_radiation_wavelength 0.71073
_diffrn_reflns_av_R_equivalents 0.0686
_diffrn_reflns_av_sigmaI/netI 0.0547
_diffrn_reflns_limit_h_max 24
_diffrn_reflns_limit_h_min -24
_diffrn_reflns_limit_k_max 11
_diffrn_reflns_limit_k_min 0
_diffrn_reflns_limit_l_max 31
_diffrn_reflns_limit_l_min 0
_diffrn_reflns_number 58574
_diffrn_reflns_theta_full 26.40
_diffrn_reflns_theta_max 26.40
_diffrn_reflns_theta_min 1.06
_exptl_absorpt_coefficient_mu 3.943
_exptl_absorpt_correction_T_max 1
_exptl_absorpt_correction_T_min 0.716950
_exptl_absorpt_correction_type empirical
_exptl_absorpt_process_details '(Sadabs, Sheldrick, 1996)'
_exptl_crystal_colour yellow
_exptl_crystal_density_diffrn 1.370
_exptl_crystal_density_method 'not measured'
_exptl_crystal_description needle
_exptl_crystal_F_000 1880
_exptl_crystal_size_max 0.15
_exptl_crystal_size_mid 0.09
_exptl_crystal_size_min 0.05
_refine_diff_density_max 4.844
_refine_diff_density_min -1.659
_refine_diff_density_rms 0.143
_refine_ls_extinction_method none
_refine_ls_goodness_of_fit_ref 1.079
_refine_ls_hydrogen_treatment mixed
_refine_ls_matrix_type full
_refine_ls_number_parameters 450
_refine_ls_number_reflns 9286
_refine_ls_number_restraints 0
_refine_ls_restrained_S_all 1.079
_refine_ls_R_factor_all 0.0852
_refine_ls_R_factor_gt 0.0600
_refine_ls_shift/su_max 0.000
_refine_ls_shift/su_mean 0.000
_refine_ls_structure_factor_coef Fsqd
_refine_ls_weighting_details 'calc w=1/[\s^2^(Fo^2^)+(0.0734P)^2^+13.2008P] where P=(Fo^2^+2Fc^2^)/3'
_refine_ls_weighting_scheme calc
_refine_ls_wR_factor_gt 0.1420
_refine_ls_wR_factor_ref 0.1518
_reflns_number_gt 6680
_reflns_number_total 9286
_reflns_threshold_expression >2sigma(I)
_cod_data_source_file ic901961g_si_002_1.cif
_cod_data_source_block '[HQ]2[PbPh2(tspa)2]'
_cod_database_code 4314963

loop_
_symmetry_equiv_pos_as_xyz
'x, y, z'
'-x, y+1/2, -z+1/2'
'-x, -y, -z'
'x, -y-1/2, z-1/2'

loop_
_atom_site_label
_atom_site_type_symbol
_atom_site_fract_x
_atom_site_fract_y
_atom_site_fract_z
_atom_site_U_iso_or_equiv
_atom_site_adp_type
_atom_site_occupancy
_atom_site_symmetry_multiplicity
_atom_site_calc_flag
_atom_site_refinement_flags
_atom_site_disorder_assembly
_atom_site_disorder_group
Pb1 Pb 0.255290(16) 0.26709(3) 0.072537(12) 0.04135(12) Uani 1 1 d . . .
S11 S 0.35550(10) 0.1354(2) 0.13401(9) 0.0438(5) Uani 1 1 d . . .
S21 S 0.18069(10) 0.1317(2) 0.13389(8) 0.0431(5) Uani 1 1 d . . .
S12 S 0.46486(12) -0.0385(2) 0.21164(9) 0.0500(5) Uani 1 1 d . . .
S22 S 0.1124(2) -0.0295(5) 0.21785(15) 0.1115(13) Uani 1 1 d . . .
O21 O 0.1270(3) 0.3302(6) 0.0415(2) 0.0487(14) Uani 1 1 d . . .
O11 O 0.3650(4) 0.3356(8) 0.0409(3) 0.076(2) Uani 1 1 d . . .
N2 N 0.0494(3) 0.3800(7) -0.0633(2) 0.0460(17) Uani 1 1 d . . .
H2A H 0.0731 0.3551 -0.0311 0.055 Uiso 1 1 calc R . .
H2B H 0.0214 0.4540 -0.0582 0.055 Uiso 1 1 calc R . .
O12 O 0.4776(3) 0.3422(7) 0.0482(2) 0.0625(18) Uani 1 1 d . . .
O22 O 0.0225(3) 0.3688(8) 0.0627(3) 0.072(2) Uani 1 1 d . . .
C2 C 0.4295(4) 0.1927(8) 0.1099(3) 0.0384(17) Uani 1 1 d . . .
C9 C 0.0967(4) 0.2032(8) 0.1161(3) 0.0393(18) Uani 1 1 d . . .
C4 C 0.5169(4) 0.0506(9) 0.1734(3) 0.0422(18) Uani 1 1 d . . .
N1 N 0.4611(5) -0.3470(8) 0.0417(3) 0.062(2) Uani 1 1 d . . .
H1A H 0.4852 -0.3328 0.0147 0.074 Uiso 1 1 calc R . .
H1B H 0.4518 -0.4417 0.0427 0.074 Uiso 1 1 calc R . .
C1 C 0.4230(5) 0.2967(9) 0.0624(3) 0.046(2) Uani 1 1 d . . .
C8 C 0.0811(5) 0.3086(8) 0.0701(3) 0.045(2) Uani 1 1 d . . .
C30 C 0.2648(4) 0.4880(8) 0.1032(3) 0.046(2) Uani 1 1 d . . .
C5 C 0.5897(4) 0.0028(10) 0.1897(3) 0.051(2) Uani 1 1 d . . .
H5 H 0.6271 0.0340 0.1741 0.061 Uiso 1 1 calc R . .
C3 C 0.4937(4) 0.1485(9) 0.1309(3) 0.0400(19) Uani 1 1 d . . .
C21 C 0.2676(8) 0.153(2) -0.0413(5) 0.117(5) Uani 1 1 d . . .
H21 H 0.3006 0.2259 -0.0406 0.141 Uiso 1 1 calc R . .
C10 C 0.0443(5) 0.1623(10) 0.1403(3) 0.049(2) Uani 1 1 d . . .
C12 C -0.0248(5) 0.0099(10) 0.1992(4) 0.060(2) Uani 1 1 d . . .
H12 H -0.0695 0.0405 0.1851 0.072 Uiso 1 1 calc R . .
C7 C 0.5338(5) -0.1263(10) 0.2466(4) 0.062(3) Uani 1 1 d . . .
H7 H 0.5302 -0.1909 0.2740 0.075 Uiso 1 1 calc R . .
C55 C 0.1481(6) 0.5397(14) -0.0680(4) 0.086(4) Uani 1 1 d . . .
H55A H 0.1215 0.6023 -0.0489 0.129 Uiso 1 1 calc R . .
H55B H 0.1701 0.5951 -0.0925 0.129 Uiso 1 1 calc R . .
H55C H 0.1830 0.4917 -0.0431 0.129 Uiso 1 1 calc R . .
C11 C 0.0415(5) 0.0540(11) 0.1828(4) 0.060(2) Uani 1 1 d . . .
C20 C 0.2343(6) 0.1358(10) 0.0003(3) 0.059(3) Uani 1 1 d . . .
C45 C 0.3516(6) -0.3372(12) -0.0200(5) 0.080(3) Uani 1 1 d . . .
H45A H 0.3416 -0.4354 -0.0123 0.120 Uiso 1 1 calc R . .
H45B H 0.3772 -0.3340 -0.0493 0.120 Uiso 1 1 calc R . .
H45C H 0.3087 -0.2852 -0.0293 0.120 Uiso 1 1 calc R . .
C54 C 0.1010(5) 0.4308(16) -0.0983(4) 0.086(4) Uani 1 1 d . . .
H54 H 0.0710 0.4935 -0.1231 0.104 Uiso 1 1 calc R . .
C32 C 0.2323(7) 0.7314(10) 0.1066(5) 0.073(3) Uani 1 1 d . . .
H32 H 0.2030 0.8060 0.0929 0.087 Uiso 1 1 calc R . .
C44 C 0.3943(7) -0.2695(12) 0.0288(5) 0.081(3) Uani 1 1 d . . .
H44 H 0.3689 -0.2733 0.0592 0.097 Uiso 1 1 calc R . .
C31 C 0.2212(6) 0.5961(9) 0.0846(4) 0.063(3) Uani 1 1 d . . .
H31 H 0.1841 0.5794 0.0573 0.076 Uiso 1 1 calc R . .
C6 C 0.5943(5) -0.0922(12) 0.2302(5) 0.076(3) Uani 1 1 d . . .
H6 H 0.6365 -0.1317 0.2460 0.091 Uiso 1 1 calc R . .
C51 C 0.0056(6) 0.2567(11) -0.0851(5) 0.070(3) Uani 1 1 d . . .
H51 H 0.0362 0.1824 -0.0959 0.085 Uiso 1 1 calc R . .
C35 C 0.3194(5) 0.5147(10) 0.1428(4) 0.059(2) Uani 1 1 d . . .
H35 H 0.3503 0.4414 0.1552 0.071 Uiso 1 1 calc R . .
C41 C 0.5087(7) -0.3055(12) 0.0948(4) 0.073(3) Uani 1 1 d . . .
H41 H 0.4934 -0.2107 0.1052 0.088 Uiso 1 1 calc R . .
C34 C 0.3289(5) 0.6532(11) 0.1647(4) 0.071(3) Uani 1 1 d . . .
H34 H 0.3661 0.6728 0.1916 0.085 Uiso 1 1 calc R . .
C23 C 0.2071(10) -0.0412(16) -0.0880(6) 0.113(6) Uani 1 1 d . . .
H23 H 0.1998 -0.1054 -0.1165 0.136 Uiso 1 1 calc R . .
C22 C 0.2528(8) 0.060(2) -0.0875(6) 0.121(6) Uani 1 1 d . . .
H22 H 0.2759 0.0733 -0.1165 0.145 Uiso 1 1 calc R . .
C33 C 0.2826(6) 0.7584(10) 0.1460(5) 0.067(3) Uani 1 1 d . . .
H33 H 0.2869 0.8495 0.1613 0.081 Uiso 1 1 calc R . .
C25 C 0.1846(11) 0.0335(14) -0.0043(5) 0.150(8) Uani 1 1 d . . .
H25 H 0.1590 0.0228 0.0235 0.180 Uiso 1 1 calc R . .
C50 C -0.0307(13) 0.198(2) -0.0491(6) 0.250(17) Uani 1 1 d . . .
H50A H 0.0011 0.1623 -0.0191 0.374 Uiso 1 1 calc R . .
H50B H -0.0589 0.1208 -0.0656 0.374 Uiso 1 1 calc R . .
H50C H -0.0600 0.2703 -0.0372 0.374 Uiso 1 1 calc R . .
C13 C -0.0046(9) -0.0910(18) 0.2418(6) 0.122(6) Uani 1 1 d . . .
H13 H -0.0372 -0.1321 0.2603 0.146 Uiso 1 1 calc R . .
C43 C 0.4105(7) -0.1101(12) 0.0156(6) 0.111(5) Uani 1 1 d . . .
H43A H 0.4367 -0.0654 0.0466 0.166 Uiso 1 1 calc R . .
H43B H 0.3677 -0.0588 0.0051 0.166 Uiso 1 1 calc R . .
H43C H 0.4372 -0.1082 -0.0131 0.166 Uiso 1 1 calc R . .
C52 C -0.0441(9) 0.314(2) -0.1380(7) 0.161(8) Uani 1 1 d . . .
H52A H -0.0160 0.3490 -0.1631 0.242 Uiso 1 1 calc R . .
H52B H -0.0730 0.3903 -0.1285 0.242 Uiso 1 1 calc R . .
H52C H -0.0729 0.2366 -0.1539 0.242 Uiso 1 1 calc R . .
C53 C 0.1247(13) 0.346(2) -0.1318(8) 0.210(12) Uani 1 1 d . . .
H53A H 0.0871 0.2901 -0.1507 0.315 Uiso 1 1 calc R . .
H53B H 0.1590 0.2829 -0.1127 0.315 Uiso 1 1 calc R . .
H53C H 0.1454 0.4023 -0.1568 0.315 Uiso 1 1 calc R . .
C14 C 0.0609(9) -0.1223(19) 0.2535(6) 0.136(7) Uani 1 1 d . . .
H14 H 0.0782 -0.1899 0.2793 0.163 Uiso 1 1 calc R . .
C24 C 0.1700(13) -0.0546(17) -0.0475(7) 0.182(10) Uani 1 1 d . . .
H24 H 0.1350 -0.1232 -0.0491 0.218 Uiso 1 1 calc R . .
C42 C 0.5041(8) -0.3980(17) 0.1371(4) 0.124(6) Uani 1 1 d . . .
H42A H 0.4561 -0.4097 0.1410 0.186 Uiso 1 1 calc R . .
H42B H 0.5295 -0.3585 0.1695 0.186 Uiso 1 1 calc R . .
H42C H 0.5234 -0.4898 0.1302 0.186 Uiso 1 1 calc R . .
C40 C 0.5795(11) -0.289(3) 0.0851(7) 0.246(17) Uani 1 1 d . . .
H40A H 0.5806 -0.2216 0.0567 0.369 Uiso 1 1 calc R . .
H40B H 0.5965 -0.3807 0.0752 0.369 Uiso 1 1 calc R . .
H40C H 0.6082 -0.2552 0.1170 0.369 Uiso 1 1 calc R . .
H10 H -0.004(5) 0.226(8) 0.126(3) 0.05(2) Uiso 1 1 d . . .
H3 H 0.525(4) 0.186(8) 0.121(3) 0.03(2) Uiso 1 1 d . . .

loop_
_atom_site_aniso_label
_atom_site_aniso_U_11
_atom_site_aniso_U_22
_atom_site_aniso_U_33
_atom_site_aniso_U_23
_atom_site_aniso_U_13
_atom_site_aniso_U_12
Pb1 0.04460(19) 0.02953(16) 0.04769(19) 0.00958(13) 0.00071(12) 0.01324(13)
S11 0.0332(10) 0.0389(10) 0.0590(13) 0.0251(9) 0.0064(9) 0.0067(8)
S21 0.0367(11) 0.0385(10) 0.0508(12) 0.0091(9) -0.0029(9) 0.0076(8)
S12 0.0550(13) 0.0372(10) 0.0539(13) 0.0064(9) -0.0036(10) 0.0030(9)
S22 0.103(3) 0.141(3) 0.098(2) 0.060(2) 0.038(2) 0.032(2)
O21 0.048(4) 0.038(3) 0.057(4) 0.009(3) -0.006(3) 0.011(3)
O11 0.064(5) 0.087(5) 0.083(5) 0.059(4) 0.025(4) 0.026(4)
N2 0.040(4) 0.056(4) 0.039(4) 0.012(3) -0.005(3) 0.013(3)
O12 0.068(4) 0.076(5) 0.046(4) 0.016(3) 0.018(3) -0.022(4)
O22 0.053(4) 0.075(5) 0.086(5) 0.014(4) 0.001(3) 0.032(4)
C2 0.046(5) 0.029(4) 0.041(4) 0.001(3) 0.008(4) -0.003(3)
C9 0.036(4) 0.039(4) 0.040(4) -0.007(3) -0.001(3) 0.009(3)
C4 0.035(4) 0.048(5) 0.042(4) -0.002(4) 0.000(3) 0.007(3)
N1 0.100(7) 0.037(4) 0.056(5) 0.007(3) 0.035(4) -0.001(4)
C1 0.068(6) 0.046(5) 0.028(4) 0.002(3) 0.016(4) -0.012(4)
C8 0.045(5) 0.033(4) 0.051(5) -0.002(4) -0.012(4) 0.005(4)
C30 0.055(5) 0.030(4) 0.052(5) 0.007(3) 0.001(4) 0.001(3)
C5 0.029(4) 0.076(6) 0.048(5) -0.003(4) 0.007(4) 0.004(4)
C3 0.035(5) 0.048(5) 0.037(4) -0.005(4) 0.007(4) -0.010(4)
C21 0.103(11) 0.169(16) 0.076(9) -0.020(10) 0.004(8) -0.004(11)
C10 0.053(5) 0.055(5) 0.035(4) -0.014(4) -0.002(4) 0.008(4)
C12 0.073(7) 0.065(6) 0.051(5) 0.010(5) 0.034(5) 0.008(5)
C7 0.074(7) 0.054(5) 0.051(5) 0.008(4) -0.016(5) 0.010(5)
C55 0.082(8) 0.128(11) 0.056(6) 0.005(6) 0.036(6) -0.033(7)
C11 0.065(6) 0.069(6) 0.051(5) -0.007(5) 0.023(5) 0.002(5)
C20 0.090(7) 0.046(5) 0.042(5) 0.008(4) 0.012(5) 0.038(5)
C45 0.067(7) 0.070(7) 0.103(9) 0.030(7) 0.011(6) -0.002(6)
C54 0.045(6) 0.161(13) 0.059(6) -0.033(7) 0.025(5) -0.018(7)
C32 0.101(9) 0.038(5) 0.078(7) 0.006(5) 0.010(7) 0.012(5)
C44 0.094(9) 0.062(7) 0.094(9) -0.003(6) 0.033(7) -0.004(6)
C31 0.083(7) 0.037(5) 0.065(6) 0.008(4) -0.002(5) 0.007(5)
C6 0.033(5) 0.087(8) 0.097(8) -0.005(7) -0.021(5) 0.020(5)
C51 0.058(6) 0.065(7) 0.083(7) -0.008(5) -0.006(5) -0.007(5)
C35 0.044(5) 0.054(5) 0.076(7) 0.003(5) 0.001(5) 0.008(4)
C41 0.108(9) 0.067(7) 0.048(6) -0.010(5) 0.022(6) -0.029(6)
C34 0.062(7) 0.066(7) 0.079(7) -0.007(5) -0.003(5) -0.011(5)
C23 0.177(18) 0.082(10) 0.078(10) -0.019(8) 0.012(11) 0.066(10)
C22 0.111(13) 0.19(2) 0.062(8) -0.012(11) 0.017(8) 0.024(12)
C33 0.083(8) 0.041(5) 0.082(7) 0.003(5) 0.026(6) 0.002(5)
C25 0.31(2) 0.063(8) 0.091(10) -0.041(7) 0.081(13) -0.072(12)
C50 0.37(3) 0.31(3) 0.055(8) 0.021(12) -0.011(13) -0.29(3)
C13 0.129(13) 0.123(12) 0.142(13) 0.026(10) 0.108(12) 0.021(10)
C43 0.107(11) 0.047(7) 0.174(14) -0.023(8) 0.007(9) 0.018(7)
C52 0.119(15) 0.21(2) 0.139(15) -0.006(15) -0.023(12) -0.027(14)
C53 0.37(3) 0.145(17) 0.155(17) -0.042(15) 0.17(2) -0.08(2)
C14 0.157(16) 0.149(15) 0.123(12) 0.078(11) 0.089(12) 0.063(12)
C24 0.36(3) 0.092(12) 0.103(12) -0.050(10) 0.079(17) -0.073(16)
C42 0.147(13) 0.167(15) 0.053(7) 0.029(8) 0.003(8) -0.072(12)
C40 0.164(19) 0.50(5) 0.077(11) -0.033(18) 0.036(12) -0.17(2)

loop_
_atom_type_symbol
_atom_type_description
_atom_type_scat_dispersion_real
_atom_type_scat_dispersion_imag
_atom_type_scat_source
C C 0.0033 0.0016 'International Tables Vol C Tables 4.2.6.8 and 6.1.1.4'
H H 0.0000 0.0000 'International Tables Vol C Tables 4.2.6.8 and 6.1.1.4'
N N 0.0061 0.0033 'International Tables Vol C Tables 4.2.6.8 and 6.1.1.4'
O O 0.0106 0.0060 'International Tables Vol C Tables 4.2.6.8 and 6.1.1.4'
S S 0.1246 0.1234 'International Tables Vol C Tables 4.2.6.8 and 6.1.1.4'
Pb Pb -3.3944 10.1111 'International Tables Vol C Tables 4.2.6.8 and 6.1.1.4'

loop_
_geom_angle_atom_site_label_1
_geom_angle_atom_site_label_2
_geom_angle_atom_site_label_3
_geom_angle
_geom_angle_site_symmetry_1
_geom_angle_site_symmetry_3
_geom_angle_publ_flag
C20 Pb1 C30 144.5(3) . . ?
C20 Pb1 O11 85.8(4) . . ?
C30 Pb1 O11 81.2(3) . . ?
C20 Pb1 O21 80.2(3) . . ?
C30 Pb1 O21 85.2(2) . . ?
O11 Pb1 O21 133.5(2) . . ?
C20 Pb1 S11 105.1(2) . . ?
C30 Pb1 S11 102.5(2) . . ?
O11 Pb1 S11 73.31(14) . . ?
O21 Pb1 S11 153.16(15) . . ?
C20 Pb1 S21 100.6(3) . . ?
C30 Pb1 S21 105.2(2) . . ?
O11 Pb1 S21 154.77(14) . . ?
O21 Pb1 S21 71.69(14) . . ?
S11 Pb1 S21 81.47(6) . . ?
C2 S11 Pb1 103.3(3) . . ?
C9 S21 Pb1 104.4(3) . . ?
C7 S12 C4 92.2(5) . . ?
C14 S22 C11 90.6(7) . . ?
C8 O21 Pb1 122.4(5) . . ?
C1 O11 Pb1 124.0(5) . . ?
C51 N2 C54 114.7(8) . . ?
C3 C2 C1 117.3(8) . . ?
C3 C2 S11 122.7(6) . . ?
C1 C2 S11 120.1(6) . . ?
C10 C9 C8 117.8(7) . . ?
C10 C9 S21 121.7(7) . . ?
C8 C9 S21 120.4(6) . . ?
C3 C4 C5 125.1(8) . . ?
C3 C4 S12 126.0(6) . . ?
C5 C4 S12 108.8(6) . . ?
C44 N1 C41 116.8(9) . . ?
O11 C1 O12 122.5(8) . . ?
O11 C1 C2 119.2(8) . . ?
O12 C1 C2 118.3(8) . . ?
O21 C8 O22 123.9(8) . . ?
O21 C8 C9 118.3(7) . . ?
O22 C8 C9 117.8(9) . . ?
C31 C30 C35 119.6(8) . . ?
C31 C30 Pb1 124.1(6) . . ?
C35 C30 Pb1 116.3(6) . . ?
C6 C5 C4 110.7(8) . . ?
C2 C3 C4 131.0(8) . . ?
C20 C21 C22 120.5(16) . . ?
C9 C10 C11 130.7(8) . . ?
C13 C12 C11 104.3(10) . . ?
C6 C7 S12 112.5(8) . . ?
C12 C11 C10 121.9(9) . . ?
C12 C11 S22 113.5(7) . . ?
C10 C11 S22 124.6(7) . . ?
C21 C20 C25 116.9(12) . . ?
C21 C20 Pb1 123.1(10) . . ?
C25 C20 Pb1 120.0(8) . . ?
C53 C54 C55 119.6(13) . . ?
C53 C54 N2 122.2(14) . . ?
C55 C54 N2 108.7(8) . . ?
C33 C32 C31 122.2(10) . . ?
N1 C44 C45 109.0(9) . . ?
N1 C44 C43 107.9(10) . . ?
C45 C44 C43 108.9(10) . . ?
C30 C31 C32 119.3(9) . . ?
C5 C6 C7 115.8(8) . . ?
C50 C51 N2 113.0(10) . . ?
C50 C51 C52 112.6(14) . . ?
N2 C51 C52 106.7(10) . . ?
C30 C35 C34 119.7(9) . . ?
C42 C41 C40 112.2(15) . . ?
C42 C41 N1 114.3(9) . . ?
C40 C41 N1 109.2(10) . . ?
C33 C34 C35 119.0(10) . . ?
C22 C23 C24 120.6(15) . . ?
C23 C22 C21 119.4(15) . . ?
C32 C33 C34 120.0(10) . . ?
C20 C25 C24 123.2(15) . . ?
C14 C13 C12 117.3(12) . . ?
C13 C14 S22 114.2(12) . . ?
C23 C24 C25 119.2(18) . . ?

loop_
_geom_bond_atom_site_label_1
_geom_bond_atom_site_label_2
_geom_bond_distance
_geom_bond_site_symmetry_2
_geom_bond_publ_flag
Pb1 C20 2.185(9) . ?
Pb1 C30 2.194(8) . ?
Pb1 O11 2.484(7) . ?
Pb1 O21 2.563(6) . ?
Pb1 S11 2.5992(18) . ?
Pb1 S21 2.616(2) . ?
S11 C2 1.738(8) . ?
S21 C9 1.756(7) . ?
S12 C7 1.694(9) . ?
S12 C4 1.723(9) . ?
S22 C14 1.691(15) . ?
S22 C11 1.703(10) . ?
O21 C8 1.255(10) . ?
O11 C1 1.227(11) . ?
N2 C51 1.482(11) . ?
N2 C54 1.517(12) . ?
O12 C1 1.250(10) . ?
O22 C8 1.258(10) . ?
C2 C3 1.340(11) . ?
C2 C1 1.534(11) . ?
C9 C10 1.328(12) . ?
C9 C8 1.517(12) . ?
C4 C3 1.428(11) . ?
C4 C5 1.479(10) . ?
N1 C44 1.477(14) . ?
N1 C41 1.557(13) . ?
C30 C31 1.350(11) . ?
C30 C35 1.362(12) . ?
C5 C6 1.348(14) . ?
C21 C20 1.333(16) . ?
C21 C22 1.45(2) . ?
C10 C11 1.483(13) . ?
C12 C13 1.438(17) . ?
C12 C11 1.477(13) . ?
C7 C6 1.349(14) . ?
C55 C54 1.494(15) . ?
C20 C25 1.349(17) . ?
C45 C44 1.511(16) . ?
C54 C53 1.297(19) . ?
C32 C33 1.306(15) . ?
C32 C31 1.379(12) . ?
C44 C43 1.564(15) . ?
C51 C50 1.355(18) . ?
C51 C52 1.612(19) . ?
C35 C34 1.403(13) . ?
C41 C42 1.389(15) . ?
C41 C40 1.45(2) . ?
C34 C33 1.362(14) . ?
C23 C22 1.30(2) . ?
C23 C24 1.36(2) . ?
C25 C24 1.360(17) . ?
C13 C14 1.296(19) . ?

loop_
_geom_hbond_atom_site_label_D
_geom_hbond_atom_site_label_H
_geom_hbond_atom_site_label_A
_geom_hbond_distance_DH
_geom_hbond_distance_HA
_geom_hbond_distance_DA
_geom_hbond_angle_DHA
_geom_hbond_site_symmetry_A
N2 H2A O21 0.90 1.98 2.874(8) 171.8 .
N2 H2B O22 0.90 1.85 2.725(9) 163.0 3_565
N1 H1A O12 0.90 1.86 2.737(9) 165.9 3_655
N1 H1B O12 0.90 2.07 2.911(10) 154.7 1_545
